data_4101935
loop_
_publ_author_name
'Jarrod W. Johnson'
'Michael Gretes'
'Valerie J. Goodfellow'
'Laura Marrone'
'Miriam L. Heynen'
'Natalie C. J. Strynadka'
'Gary I. Dmitrienko'

_publ_section_title
;
 Cyclobutanone Analogues of \b-Lactams Revisited: Insights into
 Conformational Requirements for Inhibition of Serine- and
 Metallo-\b-Lactamases
;
_journal_name_full 'Journal of the American Chemical Society'
_journal_page_first 2558
_journal_page_last 2560
_journal_paper_doi 10.1021/ja9086374
_journal_volume 132
_journal_year 2010
_chemical_formula_sum 'C7 H4 Cl2 O3 S'
_chemical_formula_weight 239.06
_chemical_name_systematic
; 
 ? 
;
_space_group_IT_number 14
_symmetry_cell_setting monoclinic
_symmetry_space_group_name_Hall '-P 2ybc'
_symmetry_space_group_name_H-M 'P 1 21/c 1'
_atom_sites_solution_hydrogens geom
_atom_sites_solution_primary direct
_atom_sites_solution_secondary difmap
_audit_creation_method SHELXL-97
_cell_angle_alpha 90.00
_cell_angle_beta 101.187(5)
_cell_angle_gamma 90.00
_cell_formula_units_Z 4
_cell_length_a 7.464(3)
_cell_length_b 10.568(4)
_cell_length_c 11.510(4)
_cell_measurement_temperature 200(2)
_cell_volume 890.7(6)
_computing_structure_refinement 'SHELXL-97 (Sheldrick, 2008)'
_computing_structure_solution 'SHELXS-97 (Sheldrick, 2008)'
_diffrn_ambient_temperature 200(2)
_diffrn_measured_fraction_theta_full 0.977
_diffrn_measured_fraction_theta_max 0.977
_diffrn_radiation_monochromator graphite
_diffrn_radiation_source 'fine-focus sealed tube'
_diffrn_radiation_type MoK\a
_diffrn_radiation_wavelength 0.71073
_diffrn_reflns_av_R_equivalents 0.0284
_diffrn_reflns_av_sigmaI/netI 0.0256
_diffrn_reflns_limit_h_max 9
_diffrn_reflns_limit_h_min -9
_diffrn_reflns_limit_k_max 13
_diffrn_reflns_limit_k_min -13
_diffrn_reflns_limit_l_max 15
_diffrn_reflns_limit_l_min -14
_diffrn_reflns_number 7845
_diffrn_reflns_theta_full 27.99
_diffrn_reflns_theta_max 27.99
_diffrn_reflns_theta_min 3.39
_exptl_absorpt_coefficient_mu 0.929
_exptl_absorpt_correction_T_max 0.8732
_exptl_absorpt_correction_T_min 0.7553
_exptl_absorpt_correction_type empirical
_exptl_absorpt_process_details 'APEX II'
_exptl_crystal_colour colourless
_exptl_crystal_density_diffrn 1.783
_exptl_crystal_density_method 'not measured'
_exptl_crystal_description block
_exptl_crystal_F_000 480
_exptl_crystal_size_max 0.32
_exptl_crystal_size_mid 0.28
_exptl_crystal_size_min 0.15
_refine_diff_density_max 0.482
_refine_diff_density_min -0.324
_refine_diff_density_rms 0.074
_refine_ls_extinction_expression Fc^*^=kFc[1+0.001xFc^2^\l^3^/sin(2\q)]^-1/4^
_refine_ls_goodness_of_fit_ref 1.319
_refine_ls_hydrogen_treatment mixed
_refine_ls_matrix_type full
_refine_ls_number_parameters 123
_refine_ls_number_reflns 2100
_refine_ls_number_restraints 0
_refine_ls_restrained_S_all 1.319
_refine_ls_R_factor_all 0.0352
_refine_ls_R_factor_gt 0.0316
_refine_ls_shift/su_max 0.000
_refine_ls_shift/su_mean 0.000
_refine_ls_structure_factor_coef Fsqd
_refine_ls_weighting_details 'calc w=1/[\s^2^(Fo^2^)+(0.0365P)^2^+0.5021P] where P=(Fo^2^+2Fc^2^)/3'
_refine_ls_weighting_scheme calc
_refine_ls_wR_factor_gt 0.0982
_refine_ls_wR_factor_ref 0.1012
_reflns_number_gt 1898
_reflns_number_total 2100
_reflns_threshold_expression >2sigma(I)
_cod_data_source_file ja9086374_si_005.cif
_cod_data_source_block jj_862_868_0m
_cod_original_cell_volume 890.6(6)
_cod_database_code 4101935

loop_
_symmetry_equiv_pos_as_xyz
'x, y, z'
'-x, y+1/2, -z+1/2'
'-x, -y, -z'
'x, -y-1/2, z-1/2'

loop_
_atom_site_label
_atom_site_type_symbol
_atom_site_fract_x
_atom_site_fract_y
_atom_site_fract_z
_atom_site_U_iso_or_equiv
_atom_site_adp_type
_atom_site_occupancy
_atom_site_symmetry_multiplicity
_atom_site_calc_flag
_atom_site_refinement_flags
_atom_site_disorder_assembly
_atom_site_disorder_group
C1 C 0.2169(3) 0.13943(18) 0.06871(16) 0.0251(4) Uani 1 1 d . . .
H1A H 0.1528 0.1797 -0.0066 0.030 Uiso 1 1 calc R . .
S2 S 0.25967(8) -0.02624(5) 0.05038(5) 0.03194(17) Uani 1 1 d . . .
C3 C 0.1950(3) -0.06149(19) 0.18280(17) 0.0275(4) Uani 1 1 d . . .
H3A H 0.2081 -0.1443 0.2155 0.033 Uiso 1 1 calc R . .
C4 C 0.1258(3) 0.03311(17) 0.23714(17) 0.0237(4) Uani 1 1 d . . .
C5 C 0.1100(3) 0.15711(17) 0.17171(16) 0.0233(4) Uani 1 1 d . . .
H5A H -0.0176 0.1894 0.1466 0.028 Uiso 1 1 calc R . .
C6 C 0.2507(3) 0.25753(18) 0.22414(16) 0.0253(4) Uani 1 1 d . . .
C7 C 0.3760(3) 0.22363(19) 0.13614(17) 0.0275(4) Uani 1 1 d . . .
C8 C 0.0637(3) 0.01736(18) 0.34914(16) 0.0238(4) Uani 1 1 d . . .
O9 O 0.2605(3) 0.33661(16) 0.29851(15) 0.0405(4) Uani 1 1 d . . .
O10 O 0.0910(2) -0.08453(14) 0.40513(13) 0.0330(4) Uani 1 1 d . . .
O11 O -0.0165(2) 0.11402(15) 0.38470(14) 0.0326(4) Uani 1 1 d . . .
H11 H -0.047(6) 0.099(4) 0.446(4) 0.094(14) Uiso 1 1 d . . .
Cl12 Cl 0.57151(8) 0.14247(5) 0.21103(5) 0.03834(17) Uani 1 1 d . . .
Cl13 Cl 0.43774(10) 0.35238(6) 0.05508(6) 0.0465(2) Uani 1 1 d . . .

loop_
_atom_site_aniso_label
_atom_site_aniso_U_11
_atom_site_aniso_U_22
_atom_site_aniso_U_33
_atom_site_aniso_U_23
_atom_site_aniso_U_13
_atom_site_aniso_U_12
C1 0.0296(10) 0.0283(9) 0.0176(8) 0.0006(7) 0.0048(7) -0.0042(7)
S2 0.0405(3) 0.0311(3) 0.0270(3) -0.00833(18) 0.0135(2) -0.0040(2)
C3 0.0340(11) 0.0237(9) 0.0256(9) 0.0004(7) 0.0080(8) -0.0007(7)
C4 0.0263(9) 0.0230(8) 0.0218(9) 0.0026(7) 0.0051(7) -0.0018(7)
C5 0.0281(10) 0.0229(8) 0.0197(8) 0.0015(6) 0.0063(7) -0.0011(7)
C6 0.0293(10) 0.0241(9) 0.0215(9) 0.0021(7) 0.0025(7) -0.0003(7)
C7 0.0319(10) 0.0278(9) 0.0238(9) 0.0015(7) 0.0080(8) -0.0058(8)
C8 0.0248(9) 0.0252(9) 0.0212(9) 0.0006(7) 0.0042(7) -0.0029(7)
O9 0.0520(11) 0.0365(8) 0.0340(9) -0.0119(6) 0.0109(8) -0.0067(7)
O10 0.0507(10) 0.0237(7) 0.0263(7) 0.0035(5) 0.0115(7) -0.0016(6)
O11 0.0429(9) 0.0291(7) 0.0298(8) 0.0033(6) 0.0167(7) 0.0049(6)
Cl12 0.0309(3) 0.0399(3) 0.0422(3) -0.0030(2) 0.0019(2) 0.0008(2)
Cl13 0.0552(4) 0.0445(3) 0.0396(3) 0.0105(2) 0.0091(3) -0.0213(3)

loop_
_atom_type_symbol
_atom_type_description
_atom_type_scat_dispersion_real
_atom_type_scat_dispersion_imag
_atom_type_scat_source
C C 0.0033 0.0016 'International Tables Vol C Tables 4.2.6.8 and 6.1.1.4'
H H 0.0000 0.0000 'International Tables Vol C Tables 4.2.6.8 and 6.1.1.4'
O O 0.0106 0.0060 'International Tables Vol C Tables 4.2.6.8 and 6.1.1.4'
S S 0.1246 0.1234 'International Tables Vol C Tables 4.2.6.8 and 6.1.1.4'
Cl Cl 0.1484 0.1585 'International Tables Vol C Tables 4.2.6.8 and 6.1.1.4'

loop_
_geom_angle_atom_site_label_1
_geom_angle_atom_site_label_2
_geom_angle_atom_site_label_3
_geom_angle
_geom_angle_site_symmetry_1
_geom_angle_site_symmetry_3
_geom_angle_publ_flag
C5 C1 C7 90.34(14) . . ?
C5 C1 S2 109.48(12) . . ?
C7 C1 S2 118.48(15) . . ?
C5 C1 H1A 112.2 . . ?
C7 C1 H1A 112.2 . . ?
S2 C1 H1A 112.2 . . ?
C3 S2 C1 91.15(9) . . ?
C4 C3 S2 116.86(15) . . ?
C4 C3 H3A 121.6 . . ?
S2 C3 H3A 121.6 . . ?
C3 C4 C8 123.07(17) . . ?
C3 C4 C5 114.69(17) . . ?
C8 C4 C5 122.21(17) . . ?
C4 C5 C6 115.13(16) . . ?
C4 C5 C1 105.86(15) . . ?
C6 C5 C1 88.26(14) . . ?
C4 C5 H5A 114.8 . . ?
C6 C5 H5A 114.8 . . ?
C1 C5 H5A 114.8 . . ?
O9 C6 C5 135.4(2) . . ?
O9 C6 C7 132.35(19) . . ?
C5 C6 C7 92.12(15) . . ?
C6 C7 C1 87.68(15) . . ?
C6 C7 Cl13 114.91(14) . . ?
C1 C7 Cl13 115.35(14) . . ?
C6 C7 Cl12 109.87(13) . . ?
C1 C7 Cl12 116.21(14) . . ?
Cl13 C7 Cl12 110.94(11) . . ?
O10 C8 O11 123.85(18) . . ?
O10 C8 C4 120.30(18) . . ?
O11 C8 C4 115.84(17) . . ?
C8 O11 H11 111(3) . . ?

loop_
_geom_bond_atom_site_label_1
_geom_bond_atom_site_label_2
_geom_bond_distance
_geom_bond_site_symmetry_2
_geom_bond_publ_flag
C1 C5 1.563(3) . ?
C1 C7 1.564(3) . ?
C1 S2 1.799(2) . ?
C1 H1A 1.0000 . ?
S2 C3 1.726(2) . ?
C3 C4 1.335(3) . ?
C3 H3A 0.9500 . ?
C4 C8 1.462(3) . ?
C4 C5 1.505(2) . ?
C5 C6 1.532(3) . ?
C5 H5A 1.0000 . ?
C6 O9 1.188(2) . ?
C6 C7 1.548(3) . ?
C7 Cl13 1.761(2) . ?
C7 Cl12 1.766(2) . ?
C8 O10 1.251(2) . ?
C8 O11 1.290(2) . ?
O11 H11 0.80(4) . ?
